data_4115738
loop_
_publ_author_name
'Stephen M. Holmes'
'Daniel F. Schafer'
'Peter T. Wolczanski'
'Emil B. Lobkovsky'

_publ_section_title
;
 Synthesis of (tBu3SiNH)2ClW\\tbWCl(NHSitBu3)2 and Its Degradation via NH
 Bond Activation
;
_journal_name_full 'Journal of the American Chemical Society'
_journal_page_first 10571
_journal_page_last 10583
_journal_paper_doi 10.1021/ja010957h
_journal_volume 123
_journal_year 2001
_chemical_formula_sum 'C46 H93 Cl N5 Si3 W2'
_chemical_formula_weight 1203.67
_chemical_name_systematic
; 
 ? 
;
_space_group_IT_number 14
_symmetry_cell_setting monoclinic
_symmetry_space_group_name_Hall '-P 2yn'
_symmetry_space_group_name_H-M 'P 1 21/n 1'
_atom_sites_solution_hydrogens mixed
_atom_sites_solution_primary direct
_atom_sites_solution_secondary difmap
_audit_creation_method SHELXL
_cell_angle_alpha 90.00
_cell_angle_beta 92.598(2)
_cell_angle_gamma 90.00
_cell_formula_units_Z 4
_cell_length_a 13.7991(11)
_cell_length_b 24.343(2)
_cell_length_c 16.7419(14)
_cell_measurement_temperature 173(2)
_cell_volume 5618.0(8)
_computing_cell_refinement SAINT+
_computing_data_collection SMART
_computing_data_reduction SAINT+
_computing_molecular_graphics SHELXTL
_computing_publication_material SHELXTL
_computing_structure_refinement 'SHELXL-93 (Sheldrick, 1993)'
_computing_structure_solution 'SHELXS-86 (Sheldrick, 1990)'
_diffrn_ambient_temperature 173(2)
_diffrn_measurement_device 'Bruker 1K CCD'
_diffrn_measurement_method '0.3 deg. omega scan'
_diffrn_radiation_monochromator graphite
_diffrn_radiation_source 'fine-focus sealed tube'
_diffrn_radiation_type MoK\a
_diffrn_radiation_wavelength 0.71073
_diffrn_reflns_av_R_equivalents 0.0790
_diffrn_reflns_av_sigmaI/netI 0.1285
_diffrn_reflns_limit_h_max 18
_diffrn_reflns_limit_h_min -17
_diffrn_reflns_limit_k_max 31
_diffrn_reflns_limit_k_min -17
_diffrn_reflns_limit_l_max 19
_diffrn_reflns_limit_l_min -21
_diffrn_reflns_number 26495
_diffrn_reflns_theta_max 28.35
_diffrn_reflns_theta_min 1.48
_exptl_absorpt_coefficient_mu 4.236
_exptl_absorpt_correction_T_max 0.962324
_exptl_absorpt_correction_T_min 0.790519
_exptl_absorpt_correction_type SADABS
_exptl_crystal_colour 'dark grey'
_exptl_crystal_density_diffrn 1.423
_exptl_crystal_description 'thin prizm'
_exptl_crystal_F_000 2444
_exptl_crystal_size_max 0.30
_exptl_crystal_size_mid 0.20
_exptl_crystal_size_min 0.05
_refine_diff_density_max 0.772
_refine_diff_density_min -0.930
_refine_diff_density_rms 0.137
_refine_ls_extinction_method none
_refine_ls_goodness_of_fit_all 0.993
_refine_ls_goodness_of_fit_obs 1.059
_refine_ls_hydrogen_treatment mixed
_refine_ls_matrix_type full
_refine_ls_number_parameters 522
_refine_ls_number_reflns 7341
_refine_ls_number_restraints 0
_refine_ls_restrained_S_all 1.078
_refine_ls_restrained_S_obs 1.059
_refine_ls_R_factor_all 0.1253
_refine_ls_R_factor_obs 0.0451
_refine_ls_shift/esd_max 0.861
_refine_ls_shift/esd_mean 0.022
_refine_ls_structure_factor_coef Fsqd
_refine_ls_weighting_details 'w=1/[\s^2^(Fo^2^)+(0.0289P)^2^+0.0000P] where P=(Fo^2^+2Fc^2^)/3'
_refine_ls_weighting_scheme calc
_refine_ls_wR_factor_all 0.1079
_refine_ls_wR_factor_obs 0.0729
_reflns_number_observed 5424
_reflns_number_total 11678
_reflns_observed_criterion >2sigma(I)
_cod_data_source_file ja010957h_3.cif
_cod_data_source_block (tBu3SiN)2HW(m-Cl)(m-H)2W(NSitBu3)(py)2.[5-py2]_dimer.cif_file
_cod_depositor_comments
;
The following automatic conversions were performed:

'_refine_ls_weighting_scheme' value 'calc
w=1/[\s^2^(Fo^2^)+(0.0289P)^2^+0.0000P] where P=(Fo^2^+2Fc^2^)/3' was
changed to 'calc'. New tag '_refine_ls_weighting_details' was
created. The value of the new tag was set to
'w=1/[\s^2^(Fo^2^)+(0.0289P)^2^+0.0000P] where P=(Fo^2^+2Fc^2^)/3'.

Automatic conversion script
Id: cif_fix_values 3143 2015-03-26 13:38:13Z robertas 
;
_cod_database_code 4115738

loop_
_symmetry_equiv_pos_as_xyz
'x, y, z'
'-x+1/2, y+1/2, -z+1/2'
'-x, -y, -z'
'x-1/2, -y-1/2, z-1/2'

loop_
_atom_site_aniso_label
_atom_site_aniso_U_11
_atom_site_aniso_U_22
_atom_site_aniso_U_33
_atom_site_aniso_U_23
_atom_site_aniso_U_13
_atom_site_aniso_U_12
W1 0.0151(2) 0.0196(2) 0.0198(2) 0.0049(2) 0.0009(2) 0.0011(2)
W2 0.0184(2) 0.0170(2) 0.0198(2) 0.0027(2) -0.0012(2) 0.0001(2)
Cl1 0.039(2) 0.0237(13) 0.042(2) 0.0025(11) -0.0051(14) -0.0041(11)
Si1 0.020(2) 0.0243(14) 0.018(2) 0.0052(11) -0.0003(14) -0.0014(11)
Si2 0.016(2) 0.0287(15) 0.021(2) -0.0008(11) 0.0013(14) 0.0031(11)
Si3 0.024(2) 0.0181(14) 0.022(2) 0.0003(11) 0.0021(14) -0.0005(11)
N1 0.016(5) 0.031(4) 0.018(4) 0.001(3) -0.005(4) 0.006(3)
N2 0.020(5) 0.025(4) 0.017(4) -0.004(3) -0.005(4) -0.008(3)
N3 0.026(5) 0.042(5) 0.013(4) 0.009(3) -0.004(4) -0.004(4)
N4 0.020(5) 0.025(4) 0.024(5) -0.003(3) -0.001(4) -0.006(3)
N5 0.021(5) 0.011(4) 0.031(5) 0.004(3) 0.008(4) 0.005(3)
C1 0.020(6) 0.045(6) 0.024(6) 0.000(5) 0.009(6) -0.005(4)
C2 0.027(7) 0.046(7) 0.037(7) -0.005(5) 0.000(6) -0.011(5)
C3 0.029(7) 0.034(6) 0.058(8) 0.003(5) 0.004(7) 0.000(5)
C4 0.023(7) 0.068(8) 0.043(8) 0.002(6) 0.011(6) -0.007(5)
C5 0.034(7) 0.033(6) 0.022(6) 0.005(4) -0.004(6) -0.001(4)
C6 0.041(8) 0.042(6) 0.038(7) -0.001(5) -0.017(6) -0.014(5)
C7 0.075(10) 0.035(6) 0.031(7) -0.013(5) -0.002(7) -0.014(6)
C8 0.062(9) 0.056(7) 0.035(7) 0.002(5) -0.001(7) -0.007(6)
C9 0.032(7) 0.018(5) 0.040(7) 0.009(4) 0.008(6) -0.006(4)
C10 0.061(9) 0.025(6) 0.060(8) 0.013(5) -0.004(7) -0.011(5)
C11 0.048(8) 0.031(6) 0.045(8) 0.011(5) -0.010(7) 0.006(5)
C12 0.049(8) 0.025(6) 0.060(8) 0.003(5) 0.005(7) 0.007(5)
C13 0.016(6) 0.032(6) 0.046(7) -0.001(5) 0.000(6) 0.001(4)
C14 0.036(8) 0.047(7) 0.055(8) -0.021(6) -0.018(7) 0.002(5)
C15 0.064(10) 0.053(8) 0.069(10) 0.008(7) 0.013(9) -0.010(6)
C16 0.027(7) 0.056(7) 0.055(8) -0.011(6) -0.015(7) -0.007(5)
C17 0.034(7) 0.048(7) 0.030(7) -0.005(5) 0.011(6) 0.006(5)
C18 0.054(9) 0.064(8) 0.035(7) -0.003(6) 0.009(7) 0.006(6)
C19 0.066(10) 0.074(9) 0.034(7) -0.025(6) 0.005(8) 0.005(7)
C20 0.045(9) 0.097(9) 0.032(7) 0.002(6) 0.010(7) 0.023(6)
C21 0.029(7) 0.038(6) 0.026(6) 0.001(5) -0.008(6) -0.002(5)
C22 0.052(8) 0.027(6) 0.064(9) 0.004(5) 0.009(7) 0.009(5)
C23 0.061(9) 0.036(6) 0.026(6) 0.005(5) -0.003(6) 0.016(5)
C24 0.045(8) 0.048(7) 0.062(9) 0.006(6) 0.002(7) 0.027(6)
C25 0.028(6) 0.022(5) 0.030(6) 0.002(4) -0.001(6) -0.002(4)
C26 0.049(8) 0.037(6) 0.041(7) 0.001(5) -0.019(7) -0.013(5)
C27 0.031(7) 0.035(6) 0.032(7) 0.010(5) -0.006(6) 0.002(5)
C28 0.038(7) 0.023(5) 0.060(8) -0.006(5) 0.005(7) -0.004(4)
C29 0.011(6) 0.025(5) 0.044(7) 0.003(4) -0.012(6) 0.004(4)
C30 0.045(8) 0.049(7) 0.020(6) 0.014(5) 0.004(6) 0.010(5)
C31 0.054(8) 0.036(6) 0.045(7) 0.025(5) -0.005(7) 0.003(5)
C32 0.038(7) 0.025(6) 0.051(8) 0.008(5) 0.007(7) 0.004(4)
C33 0.039(7) 0.019(5) 0.031(6) 0.002(4) 0.012(6) -0.007(4)
C34 0.030(7) 0.053(7) 0.045(8) 0.010(5) 0.012(7) 0.003(5)
C35 0.090(10) 0.018(6) 0.045(8) -0.012(5) 0.027(8) -0.010(5)
C36 0.044(7) 0.050(7) 0.023(6) 0.007(5) 0.015(6) 0.006(5)
C37 0.017(7) 0.059(7) 0.023(6) 0.005(5) -0.003(6) -0.006(5)
C38 0.036(8) 0.065(8) 0.040(8) 0.010(6) -0.003(7) -0.009(6)
C39 0.016(7) 0.063(8) 0.051(8) 0.009(6) -0.012(7) -0.001(5)
C40 0.048(8) 0.041(7) 0.036(7) 0.000(5) -0.007(7) 0.016(5)
C41 0.023(7) 0.026(5) 0.027(6) 0.007(4) -0.008(6) -0.005(4)
C42 0.036(7) 0.035(6) 0.026(6) 0.005(5) 0.003(6) 0.008(5)
C43 0.039(8) 0.023(6) 0.035(7) -0.002(5) 0.000(6) -0.001(5)
C44 0.087(11) 0.039(7) 0.029(7) 0.022(5) 0.015(8) 0.025(6)
C45 0.040(8) 0.041(6) 0.027(7) -0.010(5) -0.005(6) 0.003(5)
C46 0.028(7) 0.034(6) 0.030(7) -0.005(5) -0.001(6) 0.009(5)

loop_
_atom_site_label
_atom_site_type_symbol
_atom_site_fract_x
_atom_site_fract_y
_atom_site_fract_z
_atom_site_U_iso_or_equiv
_atom_site_thermal_displace_type
_atom_site_occupancy
_atom_site_calc_flag
_atom_site_refinement_flags
W1 W 0.97088(3) 0.364009(13) 0.36258(2) 0.01816(11) Uani 1 d .
W2 W 1.06187(3) 0.296505(13) 0.47770(2) 0.01846(11) Uani 1 d .
Cl1 Cl 1.0518(2) 0.40520(8) 0.4817(2) 0.0352(7) Uani 1 d .
Si1 Si 1.0924(2) 0.41659(9) 0.1991(2) 0.0209(6) Uani 1 d .
Si2 Si 0.7305(2) 0.40537(9) 0.3831(2) 0.0217(6) Uani 1 d .
Si3 Si 1.0351(2) 0.16089(9) 0.4107(2) 0.0213(7) Uani 1 d .
N1 N 1.0301(5) 0.3911(3) 0.2785(4) 0.022(2) Uani 1 d .
N2 N 0.8487(5) 0.3870(3) 0.3677(4) 0.021(2) Uani 1 d .
N3 N 1.0508(5) 0.2275(3) 0.4505(4) 0.027(2) Uani 1 d .
N4 N 1.2138(5) 0.3092(3) 0.5248(5) 0.023(2) Uani 1 d .
N5 N 1.0296(5) 0.3039(3) 0.6065(4) 0.021(2) Uani 1 d .
C1 C 1.2283(7) 0.4053(4) 0.2242(6) 0.029(3) Uani 1 d .
C2 C 1.2655(7) 0.4428(4) 0.2927(6) 0.037(3) Uani 1 d .
H2A H 1.2550(7) 0.4813(4) 0.2775(6) 0.055 Uiso 1 calc R
H2B H 1.3349(7) 0.4364(4) 0.3035(6) 0.055 Uiso 1 calc R
H2C H 1.2303(7) 0.4347(4) 0.3409(6) 0.055 Uiso 1 calc R
C3 C 1.2479(7) 0.3462(3) 0.2538(6) 0.040(3) Uani 1 d .
H3A H 1.2256(7) 0.3201(3) 0.2124(6) 0.061 Uiso 1 calc R
H3B H 1.2129(7) 0.3397(3) 0.3026(6) 0.061 Uiso 1 calc R
H3C H 1.3176(7) 0.3413(3) 0.2654(6) 0.061 Uiso 1 calc R
C4 C 1.2934(7) 0.4149(4) 0.1523(6) 0.044(3) Uani 1 d .
H4A H 1.2711(7) 0.3914(4) 0.1076(6) 0.066 Uiso 1 calc R
H4B H 1.3607(7) 0.4057(4) 0.1680(6) 0.066 Uiso 1 calc R
H4C H 1.2894(7) 0.4535(4) 0.1359(6) 0.066 Uiso 1 calc R
C5 C 1.0448(7) 0.3762(3) 0.1057(6) 0.029(3) Uani 1 d .
C6 C 0.9358(7) 0.3701(4) 0.1071(6) 0.041(3) Uani 1 d .
H6A H 0.9058(7) 0.4065(4) 0.1082(6) 0.061 Uiso 1 calc R
H6B H 0.9192(7) 0.3495(4) 0.1549(6) 0.061 Uiso 1 calc R
H6C H 0.9119(7) 0.3503(4) 0.0592(6) 0.061 Uiso 1 calc R
C7 C 1.0866(8) 0.3178(4) 0.1052(6) 0.047(3) Uani 1 d .
H7A H 1.1575(8) 0.3196(4) 0.1049(6) 0.071 Uiso 1 calc R
H7B H 1.0615(8) 0.2983(4) 0.0573(6) 0.071 Uiso 1 calc R
H7C H 1.0674(8) 0.2981(4) 0.1530(6) 0.071 Uiso 1 calc R
C8 C 1.0698(8) 0.4048(4) 0.0270(6) 0.051(3) Uani 1 d .
H8A H 1.1403(8) 0.4092(4) 0.0253(6) 0.077 Uiso 1 calc R
H8B H 1.0388(8) 0.4410(4) 0.0241(6) 0.077 Uiso 1 calc R
H8C H 1.0462(8) 0.3825(4) -0.0185(6) 0.077 Uiso 1 calc R
C9 C 1.0614(7) 0.4941(3) 0.1925(6) 0.030(3) Uani 1 d .
C10 C 1.1284(8) 0.5275(4) 0.1391(6) 0.049(3) Uani 1 d .
H10A H 1.1959(8) 0.5235(4) 0.1591(6) 0.073 Uiso 1 calc R
H10B H 1.1100(8) 0.5664(4) 0.1403(6) 0.073 Uiso 1 calc R
H10C H 1.1219(8) 0.5139(4) 0.0840(6) 0.073 Uiso 1 calc R
C11 C 0.9578(8) 0.5018(4) 0.1581(6) 0.042(3) Uani 1 d .
H11A H 0.9523(8) 0.4865(4) 0.1040(6) 0.062 Uiso 1 calc R
H11B H 0.9421(8) 0.5411(4) 0.1563(6) 0.062 Uiso 1 calc R
H11C H 0.9125(8) 0.4828(4) 0.1922(6) 0.062 Uiso 1 calc R
C12 C 1.0635(8) 0.5190(4) 0.2770(6) 0.044(3) Uani 1 d .
H12A H 1.1287(8) 0.5151(4) 0.3020(6) 0.067 Uiso 1 calc R
H12B H 1.0167(8) 0.4997(4) 0.3093(6) 0.067 Uiso 1 calc R
H12C H 1.0463(8) 0.5580(4) 0.2735(6) 0.067 Uiso 1 calc R
C13 C 0.6522(7) 0.3442(3) 0.3434(6) 0.031(3) Uani 1 d .
C14 C 0.6910(8) 0.3208(4) 0.2658(6) 0.047(3) Uani 1 d .
H14A H 0.7593(8) 0.3106(4) 0.2747(6) 0.070 Uiso 1 calc R
H14B H 0.6851(8) 0.3487(4) 0.2235(6) 0.070 Uiso 1 calc R
H14C H 0.6532(8) 0.2883(4) 0.2495(6) 0.070 Uiso 1 calc R
C15 C 0.6588(9) 0.2965(4) 0.4039(7) 0.062(4) Uani 1 d .
H15A H 0.6346(9) 0.3087(4) 0.4551(7) 0.093 Uiso 1 calc R
H15B H 0.7265(9) 0.2848(4) 0.4117(7) 0.093 Uiso 1 calc R
H15C H 0.6194(9) 0.2656(4) 0.3835(7) 0.093 Uiso 1 calc R
C16 C 0.5451(7) 0.3597(4) 0.3273(7) 0.047(3) Uani 1 d .
H16A H 0.5189(7) 0.3746(4) 0.3763(7) 0.070 Uiso 1 calc R
H16B H 0.5082(7) 0.3270(4) 0.3105(7) 0.070 Uiso 1 calc R
H16C H 0.5400(7) 0.3875(4) 0.2850(7) 0.070 Uiso 1 calc R
C17 C 0.7190(8) 0.4180(4) 0.4964(6) 0.037(3) Uani 1 d .
C18 C 0.7717(8) 0.3737(4) 0.5467(6) 0.051(3) Uani 1 d .
H18A H 0.7441(8) 0.3376(4) 0.5330(6) 0.077 Uiso 1 calc R
H18B H 0.7638(8) 0.3811(4) 0.6035(6) 0.077 Uiso 1 calc R
H18C H 0.8408(8) 0.3740(4) 0.5356(6) 0.077 Uiso 1 calc R
C19 C 0.7665(8) 0.4712(4) 0.5220(6) 0.058(4) Uani 1 d .
H19A H 0.7361(8) 0.5016(4) 0.4919(6) 0.087 Uiso 1 calc R
H19B H 0.8357(8) 0.4697(4) 0.5115(6) 0.087 Uiso 1 calc R
H19C H 0.7586(8) 0.4768(4) 0.5793(6) 0.087 Uiso 1 calc R
C20 C 0.6106(8) 0.4198(5) 0.5189(6) 0.058(4) Uani 1 d .
H20A H 0.5787(8) 0.3853(5) 0.5031(6) 0.086 Uiso 1 calc R
H20B H 0.5778(8) 0.4505(5) 0.4911(6) 0.086 Uiso 1 calc R
H20C H 0.6072(8) 0.4249(5) 0.5768(6) 0.086 Uiso 1 calc R
C21 C 0.7045(7) 0.4710(4) 0.3214(6) 0.031(3) Uani 1 d .
C22 C 0.7884(8) 0.5127(4) 0.3362(7) 0.047(3) Uani 1 d .
H22A H 0.7934(8) 0.5225(4) 0.3930(7) 0.071 Uiso 1 calc R
H22B H 0.7753(8) 0.5458(4) 0.3042(7) 0.071 Uiso 1 calc R
H22C H 0.8495(8) 0.4961(4) 0.3207(7) 0.071 Uiso 1 calc R
C23 C 0.7012(8) 0.4574(4) 0.2329(6) 0.041(3) Uani 1 d .
H23A H 0.6492(8) 0.4309(4) 0.2209(6) 0.062 Uiso 1 calc R
H23B H 0.7634(8) 0.4416(4) 0.2188(6) 0.062 Uiso 1 calc R
H23C H 0.6888(8) 0.4910(4) 0.2019(6) 0.062 Uiso 1 calc R
C24 C 0.6080(8) 0.5017(4) 0.3400(7) 0.052(4) Uani 1 d .
H24A H 0.6085(8) 0.5108(4) 0.3970(7) 0.078 Uiso 1 calc R
H24B H 0.5525(8) 0.4779(4) 0.3263(7) 0.078 Uiso 1 calc R
H24C H 0.6029(8) 0.5355(4) 0.3083(7) 0.078 Uiso 1 calc R
C25 C 0.8979(7) 0.1516(3) 0.3904(6) 0.027(2) Uani 1 d .
C26 C 0.8598(8) 0.1799(4) 0.3127(6) 0.043(3) Uani 1 d .
H26A H 0.8932(8) 0.1648(4) 0.2672(6) 0.064 Uiso 1 calc R
H26B H 0.8720(8) 0.2195(4) 0.3164(6) 0.064 Uiso 1 calc R
H26C H 0.7899(8) 0.1734(4) 0.3050(6) 0.064 Uiso 1 calc R
C27 C 0.8416(7) 0.1785(3) 0.4579(6) 0.033(3) Uani 1 d .
H27A H 0.8627(7) 0.1623(3) 0.5094(6) 0.049 Uiso 1 calc R
H27B H 0.7719(7) 0.1722(3) 0.4481(6) 0.049 Uiso 1 calc R
H27C H 0.8545(7) 0.2181(3) 0.4590(6) 0.049 Uiso 1 calc R
C28 C 0.8658(7) 0.0910(3) 0.3848(6) 0.040(3) Uani 1 d .
H28A H 0.8886(7) 0.0714(3) 0.4332(6) 0.060 Uiso 1 calc R
H28B H 0.8935(7) 0.0739(3) 0.3380(6) 0.060 Uiso 1 calc R
H28C H 0.7948(7) 0.0891(3) 0.3795(6) 0.060 Uiso 1 calc R
C29 C 1.0881(7) 0.1109(3) 0.4932(6) 0.027(3) Uani 1 d .
C30 C 1.0185(7) 0.1066(4) 0.5613(6) 0.038(3) Uani 1 d .
H30A H 0.9556(7) 0.0928(4) 0.5404(6) 0.057 Uiso 1 calc R
H30B H 1.0099(7) 0.1430(4) 0.5851(6) 0.057 Uiso 1 calc R
H30C H 1.0453(7) 0.0813(4) 0.6021(6) 0.057 Uiso 1 calc R
C31 C 1.1815(8) 0.1320(4) 0.5284(6) 0.045(3) Uani 1 d .
H31A H 1.2284(8) 0.1354(4) 0.4864(6) 0.068 Uiso 1 calc R
H31B H 1.2066(8) 0.1065(4) 0.5696(6) 0.068 Uiso 1 calc R
H31C H 1.1711(8) 0.1681(4) 0.5525(6) 0.068 Uiso 1 calc R
C32 C 1.1031(7) 0.0524(3) 0.4618(6) 0.038(3) Uani 1 d .
H32A H 1.0417(7) 0.0383(3) 0.4383(6) 0.057 Uiso 1 calc R
H32B H 1.1254(7) 0.0286(3) 0.5061(6) 0.057 Uiso 1 calc R
H32C H 1.1519(7) 0.0529(3) 0.4211(6) 0.057 Uiso 1 calc R
C33 C 1.1093(7) 0.1580(3) 0.3159(6) 0.029(3) Uani 1 d .
C34 C 1.2180(7) 0.1598(4) 0.3354(6) 0.043(3) Uani 1 d .
H34A H 1.2337(7) 0.1925(4) 0.3676(6) 0.064 Uiso 1 calc R
H34B H 1.2526(7) 0.1613(4) 0.2856(6) 0.064 Uiso 1 calc R
H34C H 1.2376(7) 0.1268(4) 0.3655(6) 0.064 Uiso 1 calc R
C35 C 1.0858(9) 0.1061(3) 0.2651(6) 0.050(4) Uani 1 d .
H35A H 1.0158(9) 0.1045(3) 0.2521(6) 0.075 Uiso 1 calc R
H35B H 1.1057(9) 0.0732(3) 0.2955(6) 0.075 Uiso 1 calc R
H35C H 1.1209(9) 0.1076(3) 0.2155(6) 0.075 Uiso 1 calc R
C36 C 1.0856(8) 0.2088(4) 0.2607(6) 0.039(3) Uani 1 d .
H36A H 1.0159(8) 0.2096(4) 0.2466(6) 0.058 Uiso 1 calc R
H36B H 1.1219(8) 0.2059(4) 0.2119(6) 0.058 Uiso 1 calc R
H36C H 1.1043(8) 0.2427(4) 0.2891(6) 0.058 Uiso 1 calc R
C37 C 1.2696(7) 0.3482(4) 0.4945(6) 0.033(3) Uani 1 d .
H37A H 1.2432(7) 0.3715(4) 0.4535(6) 0.040 Uiso 1 calc R
C38 C 1.3668(8) 0.3555(4) 0.5221(7) 0.047(3) Uani 1 d .
H38A H 1.4036(8) 0.3852(4) 0.5028(7) 0.056 Uiso 1 calc R
C39 C 1.4086(8) 0.3193(4) 0.5774(7) 0.044(3) Uani 1 d .
H39A H 1.4753(8) 0.3220(4) 0.5935(7) 0.053 Uiso 1 calc R
C40 C 1.3502(8) 0.2787(4) 0.6088(6) 0.042(3) Uani 1 d .
H40A H 1.3757(8) 0.2540(4) 0.6482(6) 0.050 Uiso 1 calc R
C41 C 1.2535(7) 0.2752(3) 0.5813(6) 0.026(2) Uani 1 d .
H41A H 1.2137(7) 0.2477(3) 0.6033(6) 0.031 Uiso 1 calc R
C42 C 0.9600(7) 0.2720(4) 0.6340(6) 0.032(3) Uani 1 d .
H42A H 0.9256(7) 0.2480(4) 0.5981(6) 0.039 Uiso 1 calc R
C43 C 0.9362(8) 0.2730(4) 0.7135(6) 0.032(3) Uani 1 d .
H43A H 0.8887(8) 0.2485(4) 0.7322(6) 0.039 Uiso 1 calc R
C44 C 0.9804(10) 0.3081(4) 0.7628(7) 0.052(4) Uani 1 d .
H44A H 0.9592(10) 0.3116(4) 0.8158(7) 0.062 Uiso 1 calc R
C45 C 1.0563(8) 0.3398(4) 0.7393(6) 0.036(3) Uani 1 d .
H45A H 1.0924(8) 0.3623(4) 0.7762(6) 0.043 Uiso 1 calc R
C46 C 1.0778(7) 0.3375(4) 0.6591(6) 0.031(3) Uani 1 d .
H46A H 1.1280(7) 0.3602(4) 0.6406(6) 0.037 Uiso 1 calc R
H1 H 0.9341(63) 0.3107(30) 0.4690(53) 0.043(26) Uiso 1 d .
H2 H 1.1083(66) 0.3183(32) 0.3824(56) 0.045(29) Uiso 1 d .

loop_
_atom_type_symbol
_atom_type_description
_atom_type_scat_dispersion_real
_atom_type_scat_dispersion_imag
_atom_type_scat_source
C C 0.0033 0.0016 'International Tables Vol C Tables 4.2.6.8 and 6.1.1.4'
H H 0.0000 0.0000 'International Tables Vol C Tables 4.2.6.8 and 6.1.1.4'
N N 0.0061 0.0033 'International Tables Vol C Tables 4.2.6.8 and 6.1.1.4'
Si Si 0.0817 0.0704 'International Tables Vol C Tables 4.2.6.8 and 6.1.1.4'
Cl Cl 0.1484 0.1585 'International Tables Vol C Tables 4.2.6.8 and 6.1.1.4'
W W -0.8490 6.8722 'International Tables Vol C Tables 4.2.6.8 and 6.1.1.4'

loop_
_geom_angle_atom_site_label_1
_geom_angle_atom_site_label_2
_geom_angle_atom_site_label_3
_geom_angle
N2 W1 N1 112.9(3)
N2 W1 H2 163.3(20)
N1 W1 H2 83.3(21)
N2 W1 H1 84.0(21)
N1 W1 H1 162.3(20)
H2 W1 H1 79.4(30)
N2 W1 Cl1 103.3(2)
N1 W1 Cl1 106.4(3)
H2 W1 Cl1 74.2(24)
H1 W1 Cl1 73.0(23)
N2 W1 W2 123.3(2)
N1 W1 W2 123.7(2)
H2 W1 W2 40.8(21)
H1 W1 W2 40.0(22)
Cl1 W1 W2 60.34(5)
N3 W2 H1 95.2(24)
N3 W2 N5 108.1(3)
H1 W2 N5 79.9(27)
N3 W2 N4 107.2(3)
H1 W2 N4 155.1(26)
N5 W2 N4 82.7(3)
N3 W2 H2 94.7(25)
H1 W2 H2 104.8(40)
N5 W2 H2 156.3(27)
N4 W2 H2 84.7(32)
N3 W2 Cl1 164.4(3)
H1 W2 Cl1 76.0(23)
N5 W2 Cl1 83.2(2)
N4 W2 Cl1 84.4(2)
H2 W2 Cl1 75.7(24)
N3 W2 W1 110.8(3)
H1 W2 W1 54.6(25)
N5 W2 W1 121.2(2)
N4 W2 W1 123.4(2)
H2 W2 W1 52.4(29)
Cl1 W2 W1 53.61(6)
W1 Cl1 W2 66.05(6)
N1 Si1 C1 107.1(4)
N1 Si1 C5 106.0(4)
C1 Si1 C5 113.3(4)
N1 Si1 C9 106.1(3)
C1 Si1 C9 111.2(4)
C5 Si1 C9 112.5(5)
N2 Si2 C21 106.8(4)
N2 Si2 C17 108.0(4)
C21 Si2 C17 111.8(4)
N2 Si2 C13 105.4(3)
C21 Si2 C13 111.4(5)
C17 Si2 C13 112.9(4)
N3 Si3 C33 106.5(3)
N3 Si3 C25 106.2(4)
C33 Si3 C25 114.0(5)
N3 Si3 C29 105.6(4)
C33 Si3 C29 111.2(4)
C25 Si3 C29 112.7(4)
Si1 N1 W1 177.4(5)
Si2 N2 W1 173.4(4)
Si3 N3 W2 172.7(5)
C37 N4 C41 118.6(9)
C37 N4 W2 120.8(7)
C41 N4 W2 120.5(6)
C42 N5 C46 117.9(8)
C42 N5 W2 117.8(6)
C46 N5 W2 124.3(5)
C2 C1 C3 105.4(9)
C2 C1 C4 107.8(7)
C3 C1 C4 106.9(7)
C2 C1 Si1 111.6(6)
C3 C1 Si1 111.0(6)
C4 C1 Si1 113.8(7)
C6 C5 C7 106.4(7)
C6 C5 C8 108.6(9)
C7 C5 C8 108.4(7)
C6 C5 Si1 109.8(6)
C7 C5 Si1 111.2(7)
C8 C5 Si1 112.3(6)
C11 C9 C12 106.0(8)
C11 C9 C10 106.9(8)
C12 C9 C10 109.7(8)
C11 C9 Si1 110.0(6)
C12 C9 Si1 109.7(7)
C10 C9 Si1 114.2(6)
C14 C13 C16 108.2(9)
C14 C13 C15 105.3(8)
C16 C13 C15 109.1(8)
C14 C13 Si2 111.4(6)
C16 C13 Si2 112.8(6)
C15 C13 Si2 109.8(8)
C19 C17 C18 105.0(11)
C19 C17 C20 108.4(8)
C18 C17 C20 108.9(8)
C19 C17 Si2 111.2(6)
C18 C17 Si2 111.6(6)
C20 C17 Si2 111.4(8)
C23 C21 C22 106.7(8)
C23 C21 C24 108.0(9)
C22 C21 C24 106.9(8)
C23 C21 Si2 109.9(6)
C22 C21 Si2 109.7(8)
C24 C21 Si2 115.3(6)
C26 C25 C27 105.3(7)
C26 C25 C28 106.8(8)
C27 C25 C28 107.3(7)
C26 C25 Si3 113.1(6)
C27 C25 Si3 110.2(7)
C28 C25 Si3 113.7(6)
C31 C29 C30 106.9(9)
C31 C29 C32 109.2(8)
C30 C29 C32 106.9(7)
C31 C29 Si3 110.8(6)
C30 C29 Si3 110.0(6)
C32 C29 Si3 112.8(7)
C34 C33 C35 108.8(8)
C34 C33 C36 106.3(7)
C35 C33 C36 106.6(9)
C34 C33 Si3 112.2(7)
C35 C33 Si3 112.0(5)
C36 C33 Si3 110.6(5)
N4 C37 C38 121.3(10)
C39 C38 C37 120.1(10)
C40 C39 C38 118.1(11)
C39 C40 C41 118.8(10)
N4 C41 C40 122.9(8)
N5 C42 C43 121.8(10)
C44 C43 C42 119.4(9)
C43 C44 C45 121.4(10)
C44 C45 C46 117.0(10)
N5 C46 C45 122.2(9)

loop_
_geom_bond_atom_site_label_1
_geom_bond_atom_site_label_2
_geom_bond_distance
W1 N2 1.781(7)
W1 N1 1.787(6)
W1 H2 2.21(9)
W1 H1 2.28(8)
W1 Cl1 2.456(3)
W1 W2 2.7878(6)
W2 N3 1.746(7)
W2 H1 1.80(9)
W2 N5 2.229(7)
W2 N4 2.227(8)
W2 H2 1.83(8)
W2 Cl1 2.651(2)
Si1 N1 1.730(6)
Si1 C1 1.922(10)
Si1 C5 1.936(10)
Si1 C9 1.936(8)
Si2 N2 1.723(7)
Si2 C21 1.926(10)
Si2 C17 1.934(10)
Si2 C13 1.939(10)
Si3 N3 1.762(7)
Si3 C33 1.928(8)
Si3 C25 1.921(10)
Si3 C29 1.957(10)
N4 C37 1.337(10)
N4 C41 1.354(12)
N5 C42 1.333(10)
N5 C46 1.354(12)
C1 C2 1.537(13)
C1 C3 1.542(12)
C1 C4 1.552(10)
C5 C6 1.513(13)
C5 C7 1.534(12)
C5 C8 1.545(12)
C9 C11 1.528(14)
C9 C12 1.538(14)
C9 C10 1.548(11)
C13 C14 1.537(12)
C13 C16 1.537(13)
C13 C15 1.541(13)
C17 C19 1.505(14)
C17 C18 1.532(14)
C17 C20 1.560(13)
C21 C23 1.517(13)
C21 C22 1.552(13)
C21 C24 1.570(12)
C25 C26 1.544(14)
C25 C27 1.546(11)
C25 C28 1.542(11)
C29 C31 1.484(14)
C29 C30 1.528(11)
C29 C32 1.536(11)
C33 C34 1.520(14)
C33 C35 1.551(12)
C33 C36 1.571(12)
C37 C38 1.410(15)
C38 C39 1.386(15)
C39 C40 1.391(13)
C40 C41 1.394(14)
C42 C43 1.384(12)
C43 C44 1.32(2)
C44 C45 1.373(13)
C45 C46 1.389(12)
